data_1550001
loop_
_publ_author_name
'K\"ogel, Julius F'
'Timoshkin, Alexey Y.'
'Schr\"oder, Artem'
'Lork, Enno'
'Beckmann, Jens'

_publ_section_title
;
 Al(OCArF3)<sub>3</sub> - a thermally stable Lewis superacid.
;
_journal_issue 43
_journal_name_full 'Chemical science'
_journal_page_first 8178
_journal_page_last 8183
_journal_paper_doi 10.1039/c8sc02981d
_journal_volume 9
_journal_year 2018
_chemical_formula_sum 'C57 Al F45 O3'
_chemical_formula_weight 1614.55
_space_group_IT_number 2
_space_group_name_Hall '-P 1'
_space_group_name_H-M_alt 'P -1'
_symmetry_cell_setting triclinic
_symmetry_space_group_name_Hall '-P 1'
_symmetry_space_group_name_H-M 'P -1'
_atom_sites_solution_primary direct
_atom_sites_solution_secondary difmap
_audit_creation_method SHELXL-97
_audit_update_record
;
2018-01-22 deposited with the CCDC.
2018-10-02 downloaded from the CCDC.
;
_cell_angle_alpha 87.6480(10)
_cell_angle_beta 65.2530(10)
_cell_angle_gamma 71.9140(10)
_cell_formula_units_Z 2
_cell_length_a 13.5287(3)
_cell_length_b 14.9354(3)
_cell_length_c 15.4422(3)
_cell_measurement_reflns_used 9894
_cell_measurement_temperature 100
_cell_measurement_theta_max 28.47
_cell_measurement_theta_min 2.51
_cell_volume 2679.32(10)
_computing_cell_refinement 'Bruker SAINT'
_computing_data_collection 'Bruker APEX2'
_computing_data_reduction 'Bruker SAINT'
_computing_molecular_graphics 'Bruker SHELXTL'
_computing_publication_material 'Bruker SHELXTL'
_computing_structure_refinement 'SHELXL-2013 (Sheldrick 2013)'
_computing_structure_solution 'SHELXS-97 (Sheldrick 2008)'
_diffrn_ambient_temperature 100
_diffrn_measured_fraction_theta_full 0.999
_diffrn_measured_fraction_theta_max 0.999
_diffrn_measurement_device_type 'Bruker Venture D8 CMOS'
_diffrn_measurement_method '\f and \w scans'
_diffrn_radiation_monochromator graphite
_diffrn_radiation_source 'fine-focus sealed tube'
_diffrn_radiation_type MoK\a
_diffrn_radiation_wavelength 0.71073
_diffrn_reflns_av_R_equivalents 0.1021
_diffrn_reflns_av_sigmaI/netI 0.0403
_diffrn_reflns_limit_h_max 19
_diffrn_reflns_limit_h_min -19
_diffrn_reflns_limit_k_max 21
_diffrn_reflns_limit_k_min -21
_diffrn_reflns_limit_l_max 21
_diffrn_reflns_limit_l_min -21
_diffrn_reflns_number 245897
_diffrn_reflns_theta_full 30.10
_diffrn_reflns_theta_max 30.10
_diffrn_reflns_theta_min 2.51
_exptl_absorpt_coefficient_mu 0.246
_exptl_absorpt_correction_T_max 0.7460
_exptl_absorpt_correction_T_min 0.7162
_exptl_absorpt_correction_type multi-scan
_exptl_absorpt_process_details 'SADABS; Bruker, 2000'
_exptl_crystal_colour colourless
_exptl_crystal_density_diffrn 2.001
_exptl_crystal_density_method 'not measured'
_exptl_crystal_description block
_exptl_crystal_F_000 1568
_exptl_crystal_size_max 0.07
_exptl_crystal_size_mid 0.06
_exptl_crystal_size_min 0.06
_refine_diff_density_max 0.402
_refine_diff_density_min -0.308
_refine_diff_density_rms 0.066
_refine_ls_extinction_method none
_refine_ls_goodness_of_fit_ref 1.016
_refine_ls_matrix_type full
_refine_ls_number_parameters 955
_refine_ls_number_reflns 15751
_refine_ls_number_restraints 0
_refine_ls_restrained_S_all 1.016
_refine_ls_R_factor_all 0.0756
_refine_ls_R_factor_gt 0.0437
_refine_ls_shift/su_max 0.001
_refine_ls_shift/su_mean 0.000
_refine_ls_structure_factor_coef Fsqd
_refine_ls_weighting_details 'calc w=1/[\s^2^(Fo^2^)+(0.0327P)^2^+2.2627P] where P=(Fo^2^+2Fc^2^)/3'
_refine_ls_weighting_scheme calc
_refine_ls_wR_factor_gt 0.0824
_refine_ls_wR_factor_ref 0.0924
_reflns_number_gt 11345
_reflns_number_total 15751
_reflns_threshold_expression >2sigma(I)
_cod_data_source_file c8sc02981d2.cif
_cod_data_source_block shelxl
_cod_depositor_comments
;
The following automatic conversions were performed:

'_symmetry_cell_setting' value 'Triclinic' changed to 'triclinic'
according to
/home/data/users/saulius/crontab/automatic-downloads/rss-feeds/RSC/lib/dictionaries/cif_core.dic
dictionary named 'cif_core.dic' version 2.4.2 from 2011-04-26.

Automatic conversion script
Id: cif_fix_values 4973 2017-02-22 13:04:09Z antanas 

 Adding full bibliography for 1550001--1550014.cif.
;
_cod_original_sg_symbol_H-M P-1
_cod_database_code 1550001

loop_
_symmetry_equiv_pos_as_xyz
'x, y, z'
'-x, -y, -z'

loop_
_atom_site_label
_atom_site_type_symbol
_atom_site_fract_x
_atom_site_fract_y
_atom_site_fract_z
_atom_site_U_iso_or_equiv
_atom_site_adp_type
_atom_site_occupancy
_atom_site_symmetry_multiplicity
_atom_site_calc_flag
C30 C 0.14420(14) 0.62897(12) 0.41966(12) 0.0144(3) Uani 1 1 d
C31 C 0.20780(15) 0.53725(13) 0.42249(13) 0.0178(4) Uani 1 1 d
C32 C 0.27280(17) 0.51590(14) 0.47485(14) 0.0237(4) Uani 1 1 d
C33 C 0.27404(17) 0.58660(16) 0.52741(14) 0.0261(4) Uani 1 1 d
C34 C 0.21121(17) 0.67862(15) 0.52743(13) 0.0224(4) Uani 1 1 d
C35 C 0.14873(16) 0.69885(13) 0.47391(12) 0.0180(4) Uani 1 1 d
C80 C 0.43849(14) 0.76785(12) 0.31667(12) 0.0139(3) Uani 1 1 d
C81 C 0.38729(15) 0.86513(13) 0.32100(12) 0.0165(3) Uani 1 1 d
C82 C 0.35646(16) 0.92764(13) 0.39816(13) 0.0207(4) Uani 1 1 d
C83 C 0.37465(18) 0.89357(16) 0.47670(13) 0.0261(4) Uani 1 1 d
C84 C 0.42190(17) 0.79855(15) 0.47660(13) 0.0242(4) Uani 1 1 d
C85 C 0.45220(16) 0.73707(13) 0.39812(13) 0.0186(4) Uani 1 1 d
C93 C 0.69279(18) 0.41911(14) 0.21292(14) 0.0278(5) Uani 1 1 d
F31 F 0.20941(10) 0.46274(7) 0.37570(8) 0.0240(2) Uani 1 1 d
F32 F 0.33233(12) 0.42566(9) 0.47469(10) 0.0387(3) Uani 1 1 d
F33 F 0.33484(11) 0.56620(11) 0.57947(9) 0.0387(3) Uani 1 1 d
F34 F 0.20907(11) 0.74831(10) 0.58066(8) 0.0326(3) Uani 1 1 d
F35 F 0.08726(10) 0.78959(8) 0.47828(8) 0.0234(2) Uani 1 1 d
F81 F 0.36598(9) 0.90240(7) 0.24732(7) 0.0180(2) Uani 1 1 d
F82 F 0.30819(10) 1.02010(8) 0.39807(8) 0.0283(3) Uani 1 1 d
F83 F 0.34400(12) 0.95400(10) 0.55183(9) 0.0395(3) Uani 1 1 d
F84 F 0.43549(12) 0.76283(10) 0.55333(8) 0.0353(3) Uani 1 1 d
F85 F 0.49387(10) 0.64469(8) 0.40724(8) 0.0244(2) Uani 1 1 d
F93 F 0.76623(12) 0.33336(9) 0.20680(10) 0.0414(3) Uani 1 1 d
C1 C 0.07495(14) 0.65990(11) 0.35945(11) 0.0114(3) Uani 1 1 d
C2 C 0.18357(13) 0.86260(11) 0.08624(11) 0.0100(3) Uani 1 1 d
C3 C 0.45833(14) 0.70248(12) 0.23185(11) 0.0117(3) Uani 1 1 d
C10 C 0.09409(14) 0.57777(11) 0.29032(12) 0.0127(3) Uani 1 1 d
C11 C 0.17391(14) 0.56166(12) 0.19526(12) 0.0135(3) Uani 1 1 d
C12 C 0.18336(15) 0.49586(12) 0.12981(12) 0.0169(3) Uani 1 1 d
C13 C 0.11244(16) 0.44059(12) 0.15970(14) 0.0189(4) Uani 1 1 d
C14 C 0.03526(16) 0.45084(12) 0.25445(14) 0.0179(4) Uani 1 1 d
C15 C 0.02761(15) 0.51806(12) 0.31756(12) 0.0154(3) Uani 1 1 d
C20 C -0.05630(14) 0.70442(12) 0.42126(12) 0.0132(3) Uani 1 1 d
C21 C -0.11529(15) 0.70881(12) 0.51997(12) 0.0163(3) Uani 1 1 d
C22 C -0.23259(16) 0.75365(14) 0.56831(13) 0.0202(4) Uani 1 1 d
C23 C -0.29593(16) 0.79450(14) 0.51844(14) 0.0238(4) Uani 1 1 d
C24 C -0.24152(16) 0.78900(14) 0.42052(14) 0.0224(4) Uani 1 1 d
C25 C -0.12447(15) 0.74477(13) 0.37375(12) 0.0171(3) Uani 1 1 d
C40 C 0.13355(14) 0.95624(11) 0.15205(11) 0.0111(3) Uani 1 1 d
C41 C 0.13215(14) 0.96205(11) 0.24164(12) 0.0118(3) Uani 1 1 d
C42 C 0.09937(15) 1.04599(12) 0.29589(12) 0.0157(3) Uani 1 1 d
C43 C 0.06549(16) 1.13022(12) 0.26015(13) 0.0178(4) Uani 1 1 d
C44 C 0.06144(15) 1.12870(12) 0.17260(13) 0.0160(3) Uani 1 1 d
C45 C 0.09424(14) 1.04329(12) 0.12111(12) 0.0131(3) Uani 1 1 d
C50 C 0.08952(14) 0.82741(12) 0.08295(11) 0.0114(3) Uani 1 1 d
C51 C -0.02833(15) 0.87371(12) 0.12677(12) 0.0137(3) Uani 1 1 d
C52 C -0.10692(14) 0.83488(13) 0.12237(12) 0.0157(3) Uani 1 1 d
C53 C -0.07029(15) 0.74729(13) 0.07500(12) 0.0163(3) Uani 1 1 d
C54 C 0.04606(16) 0.69816(12) 0.03117(12) 0.0166(3) Uani 1 1 d
C55 C 0.12322(14) 0.73828(12) 0.03490(12) 0.0141(3) Uani 1 1 d
C60 C 0.26569(14) 0.88090(11) -0.01342(11) 0.0115(3) Uani 1 1 d
C61 C 0.25489(15) 0.87829(12) -0.09876(12) 0.0149(3) Uani 1 1 d
C62 C 0.33110(16) 0.89950(13) -0.18352(12) 0.0184(4) Uani 1 1 d
C63 C 0.41942(16) 0.92709(13) -0.18483(12) 0.0202(4) Uani 1 1 d
C64 C 0.43295(15) 0.93128(12) -0.10176(13) 0.0178(4) Uani 1 1 d
C65 C 0.35740(15) 0.90795(12) -0.01851(12) 0.0139(3) Uani 1 1 d
C70 C 0.52096(14) 0.73300(12) 0.13106(12) 0.0126(3) Uani 1 1 d
C71 C 0.52195(14) 0.68949(12) 0.05232(12) 0.0140(3) Uani 1 1 d
C72 C 0.58045(15) 0.70642(13) -0.04101(12) 0.0174(4) Uani 1 1 d
C73 C 0.64443(15) 0.76638(13) -0.05961(12) 0.0186(4) Uani 1 1 d
C74 C 0.64678(15) 0.81028(13) 0.01587(13) 0.0171(3) Uani 1 1 d
C75 C 0.58650(14) 0.79344(12) 0.10883(12) 0.0143(3) Uani 1 1 d
C90 C 0.53606(15) 0.60026(12) 0.22749(12) 0.0151(3) Uani 1 1 d
C91 C 0.64678(15) 0.58610(14) 0.21828(13) 0.0194(4) Uani 1 1 d
C92 C 0.72413(16) 0.49847(15) 0.21102(14) 0.0263(4) Uani 1 1 d
C94 C 0.58450(18) 0.42911(13) 0.22128(14) 0.0245(4) Uani 1 1 d
C95 C 0.50770(15) 0.51834(13) 0.22798(13) 0.0175(4) Uani 1 1 d
O1 O 0.10893(10) 0.73124(8) 0.30575(8) 0.0121(2) Uani 1 1 d
O2 O 0.25098(10) 0.79162(8) 0.11844(8) 0.0105(2) Uani 1 1 d
O3 O 0.34871(9) 0.70363(8) 0.24832(8) 0.0116(2) Uani 1 1 d
F11 F 0.25117(8) 0.61029(7) 0.15980(7) 0.0159(2) Uani 1 1 d
F12 F 0.26097(10) 0.48546(8) 0.03892(8) 0.0244(2) Uani 1 1 d
F13 F 0.12002(11) 0.37694(8) 0.09724(9) 0.0282(3) Uani 1 1 d
F14 F -0.03167(10) 0.39655(7) 0.28528(9) 0.0241(2) Uani 1 1 d
F15 F -0.04704(9) 0.52358(8) 0.40942(8) 0.0215(2) Uani 1 1 d
F21 F -0.06130(9) 0.66731(8) 0.57389(7) 0.0208(2) Uani 1 1 d
F22 F -0.28407(10) 0.75642(9) 0.66352(8) 0.0323(3) Uani 1 1 d
F23 F -0.40884(10) 0.83800(10) 0.56424(9) 0.0363(3) Uani 1 1 d
F24 F -0.30214(10) 0.82620(10) 0.37036(9) 0.0351(3) Uani 1 1 d
F25 F -0.07729(9) 0.73929(8) 0.27765(7) 0.0240(2) Uani 1 1 d
F41 F 0.16316(9) 0.88279(7) 0.28530(7) 0.0146(2) Uani 1 1 d
F42 F 0.10110(10) 1.04551(8) 0.38152(7) 0.0236(2) Uani 1 1 d
F43 F 0.03719(11) 1.21199(7) 0.30988(8) 0.0270(3) Uani 1 1 d
F44 F 0.02647(10) 1.20984(7) 0.13811(8) 0.0245(2) Uani 1 1 d
F45 F 0.08558(9) 1.04551(7) 0.03757(7) 0.0182(2) Uani 1 1 d
F51 F -0.07375(9) 0.95883(7) 0.17707(8) 0.0200(2) Uani 1 1 d
F52 F -0.21911(9) 0.88351(8) 0.16677(8) 0.0234(2) Uani 1 1 d
F53 F -0.14557(10) 0.70936(8) 0.07103(8) 0.0249(2) Uani 1 1 d
F54 F 0.08273(10) 0.61264(8) -0.01585(8) 0.0254(2) Uani 1 1 d
F55 F 0.23535(9) 0.68956(7) -0.01370(7) 0.0182(2) Uani 1 1 d
F61 F 0.16711(9) 0.85816(8) -0.10326(7) 0.0202(2) Uani 1 1 d
F62 F 0.31588(11) 0.89627(9) -0.26311(7) 0.0283(3) Uani 1 1 d
F63 F 0.48990(11) 0.95224(9) -0.26506(8) 0.0306(3) Uani 1 1 d
F64 F 0.51656(9) 0.96089(8) -0.10127(8) 0.0253(2) Uani 1 1 d
F65 F 0.37318(9) 0.91664(7) 0.06068(7) 0.0169(2) Uani 1 1 d
F71 F 0.46797(9) 0.62489(7) 0.06473(7) 0.0176(2) Uani 1 1 d
F72 F 0.57945(10) 0.66094(8) -0.11327(7) 0.0262(3) Uani 1 1 d
F73 F 0.70553(10) 0.78074(9) -0.14956(7) 0.0272(3) Uani 1 1 d
F74 F 0.70904(9) 0.86874(8) -0.00129(8) 0.0231(2) Uani 1 1 d
F75 F 0.59554(9) 0.83877(8) 0.17678(7) 0.0185(2) Uani 1 1 d
F91 F 0.67963(9) 0.66176(8) 0.22050(8) 0.0251(2) Uani 1 1 d
F92 F 0.82820(10) 0.49125(10) 0.20435(10) 0.0394(3) Uani 1 1 d
F94 F 0.55290(12) 0.35255(8) 0.22246(10) 0.0351(3) Uani 1 1 d
F95 F 0.40508(9) 0.51956(7) 0.23482(8) 0.0217(2) Uani 1 1 d
Al1 Al 0.23413(4) 0.74325(3) 0.22301(3) 0.00993(10) Uani 1 1 d

loop_
_atom_site_aniso_label
_atom_site_aniso_U_11
_atom_site_aniso_U_22
_atom_site_aniso_U_33
_atom_site_aniso_U_23
_atom_site_aniso_U_13
_atom_site_aniso_U_12
C30 0.0147(8) 0.0199(8) 0.0119(8) 0.0066(6) -0.0062(6) -0.0100(7)
C31 0.0182(9) 0.0211(9) 0.0177(9) 0.0086(7) -0.0090(7) -0.0101(7)
C32 0.0218(9) 0.0280(10) 0.0262(10) 0.0146(8) -0.0148(8) -0.0095(8)
C33 0.0229(10) 0.0481(13) 0.0199(9) 0.0174(9) -0.0157(8) -0.0202(9)
C34 0.0248(10) 0.0371(11) 0.0145(9) 0.0069(8) -0.0105(8) -0.0195(9)
C35 0.0187(9) 0.0236(9) 0.0146(8) 0.0049(7) -0.0068(7) -0.0112(7)
C80 0.0121(8) 0.0211(9) 0.0107(7) 0.0015(6) -0.0048(6) -0.0085(7)
C81 0.0154(8) 0.0229(9) 0.0131(8) 0.0026(7) -0.0051(7) -0.0103(7)
C82 0.0190(9) 0.0212(9) 0.0200(9) -0.0026(7) -0.0026(7) -0.0115(7)
C83 0.0281(10) 0.0379(12) 0.0144(9) -0.0051(8) -0.0045(8) -0.0189(9)
C84 0.0277(10) 0.0395(12) 0.0125(8) 0.0049(8) -0.0110(8) -0.0172(9)
C85 0.0183(9) 0.0249(9) 0.0162(8) 0.0029(7) -0.0082(7) -0.0108(7)
C93 0.0296(11) 0.0226(10) 0.0222(10) -0.0033(8) -0.0161(9) 0.0110(8)
F31 0.0302(6) 0.0154(5) 0.0329(6) 0.0080(5) -0.0201(5) -0.0073(5)
F32 0.0406(8) 0.0340(7) 0.0521(8) 0.0215(6) -0.0342(7) -0.0078(6)
F33 0.0395(7) 0.0631(9) 0.0336(7) 0.0208(6) -0.0304(6) -0.0240(7)
F34 0.0396(7) 0.0498(8) 0.0233(6) 0.0015(5) -0.0187(6) -0.0263(6)
F35 0.0311(6) 0.0206(5) 0.0227(6) -0.0002(4) -0.0139(5) -0.0104(5)
F81 0.0198(5) 0.0174(5) 0.0168(5) 0.0025(4) -0.0078(4) -0.0060(4)
F82 0.0303(6) 0.0211(6) 0.0282(6) -0.0057(5) -0.0051(5) -0.0105(5)
F83 0.0552(9) 0.0458(8) 0.0203(6) -0.0098(6) -0.0121(6) -0.0238(7)
F84 0.0489(8) 0.0527(8) 0.0163(6) 0.0069(5) -0.0201(6) -0.0237(7)
F85 0.0308(6) 0.0285(6) 0.0184(5) 0.0079(5) -0.0153(5) -0.0094(5)
F93 0.0426(8) 0.0268(7) 0.0460(8) -0.0049(6) -0.0296(7) 0.0166(6)
C1 0.0128(7) 0.0117(7) 0.0114(7) 0.0038(6) -0.0052(6) -0.0066(6)
C2 0.0105(7) 0.0109(7) 0.0098(7) 0.0025(6) -0.0051(6) -0.0042(6)
C3 0.0118(7) 0.0142(8) 0.0121(7) 0.0028(6) -0.0072(6) -0.0052(6)
C10 0.0158(8) 0.0100(7) 0.0156(8) 0.0041(6) -0.0098(7) -0.0045(6)
C11 0.0149(8) 0.0107(7) 0.0171(8) 0.0043(6) -0.0083(7) -0.0054(6)
C12 0.0200(9) 0.0130(8) 0.0149(8) -0.0002(6) -0.0082(7) -0.0007(7)
C13 0.0253(9) 0.0106(8) 0.0261(10) -0.0013(7) -0.0172(8) -0.0035(7)
C14 0.0197(9) 0.0121(8) 0.0288(10) 0.0054(7) -0.0157(8) -0.0073(7)
C15 0.0167(8) 0.0147(8) 0.0176(8) 0.0063(6) -0.0092(7) -0.0067(7)
C20 0.0141(8) 0.0128(8) 0.0139(8) 0.0020(6) -0.0047(6) -0.0077(6)
C21 0.0200(9) 0.0170(8) 0.0157(8) 0.0031(7) -0.0085(7) -0.0098(7)
C22 0.0195(9) 0.0246(9) 0.0129(8) -0.0039(7) -0.0003(7) -0.0111(8)
C23 0.0143(9) 0.0256(10) 0.0271(10) -0.0071(8) -0.0042(8) -0.0061(8)
C24 0.0166(9) 0.0254(10) 0.0266(10) 0.0011(8) -0.0115(8) -0.0052(8)
C25 0.0169(8) 0.0203(9) 0.0150(8) 0.0033(7) -0.0067(7) -0.0076(7)
C40 0.0097(7) 0.0129(8) 0.0114(7) 0.0021(6) -0.0040(6) -0.0055(6)
C41 0.0133(8) 0.0098(7) 0.0133(8) 0.0048(6) -0.0063(6) -0.0045(6)
C42 0.0194(9) 0.0160(8) 0.0120(8) 0.0008(6) -0.0069(7) -0.0057(7)
C43 0.0206(9) 0.0114(8) 0.0184(9) -0.0026(6) -0.0059(7) -0.0042(7)
C44 0.0174(8) 0.0104(8) 0.0182(8) 0.0055(6) -0.0066(7) -0.0040(7)
C45 0.0131(8) 0.0151(8) 0.0121(8) 0.0048(6) -0.0058(6) -0.0056(6)
C50 0.0148(8) 0.0137(8) 0.0106(7) 0.0053(6) -0.0080(6) -0.0077(6)
C51 0.0157(8) 0.0140(8) 0.0133(8) 0.0046(6) -0.0078(7) -0.0057(7)
C52 0.0123(8) 0.0210(9) 0.0165(8) 0.0063(7) -0.0080(7) -0.0067(7)
C53 0.0190(9) 0.0232(9) 0.0169(8) 0.0077(7) -0.0123(7) -0.0144(7)
C54 0.0243(9) 0.0152(8) 0.0151(8) 0.0018(6) -0.0106(7) -0.0097(7)
C55 0.0145(8) 0.0150(8) 0.0143(8) 0.0036(6) -0.0078(7) -0.0048(6)
C60 0.0124(7) 0.0104(7) 0.0103(7) 0.0032(6) -0.0043(6) -0.0029(6)
C61 0.0179(8) 0.0136(8) 0.0139(8) 0.0031(6) -0.0079(7) -0.0046(7)
C62 0.0263(9) 0.0171(8) 0.0092(8) 0.0011(6) -0.0070(7) -0.0045(7)
C63 0.0218(9) 0.0177(9) 0.0115(8) 0.0030(7) 0.0016(7) -0.0062(7)
C64 0.0150(8) 0.0156(8) 0.0199(9) 0.0029(7) -0.0035(7) -0.0067(7)
C65 0.0161(8) 0.0129(8) 0.0122(8) 0.0024(6) -0.0059(6) -0.0044(6)
C70 0.0108(7) 0.0148(8) 0.0116(7) 0.0017(6) -0.0051(6) -0.0030(6)
C71 0.0118(8) 0.0143(8) 0.0162(8) 0.0013(6) -0.0069(6) -0.0033(6)
C72 0.0190(9) 0.0200(9) 0.0123(8) -0.0019(7) -0.0083(7) -0.0023(7)
C73 0.0165(8) 0.0219(9) 0.0112(8) 0.0038(7) -0.0027(7) -0.0031(7)
C74 0.0122(8) 0.0187(9) 0.0199(9) 0.0054(7) -0.0052(7) -0.0068(7)
C75 0.0116(8) 0.0172(8) 0.0140(8) 0.0008(6) -0.0058(6) -0.0040(6)
C90 0.0144(8) 0.0180(8) 0.0117(8) 0.0030(6) -0.0076(6) -0.0012(7)
C91 0.0159(8) 0.0260(10) 0.0158(8) 0.0023(7) -0.0085(7) -0.0038(7)
C92 0.0167(9) 0.0361(11) 0.0215(9) -0.0017(8) -0.0125(8) 0.0043(8)
C94 0.0330(11) 0.0174(9) 0.0226(10) 0.0002(7) -0.0161(9) -0.0013(8)
C95 0.0187(9) 0.0182(9) 0.0156(8) 0.0016(7) -0.0099(7) -0.0023(7)
O1 0.0129(6) 0.0116(5) 0.0123(5) 0.0046(4) -0.0044(5) -0.0065(5)
O2 0.0120(5) 0.0106(5) 0.0102(5) 0.0036(4) -0.0062(4) -0.0035(4)
O3 0.0092(5) 0.0140(6) 0.0134(6) 0.0032(4) -0.0060(4) -0.0048(4)
F11 0.0156(5) 0.0150(5) 0.0148(5) 0.0018(4) -0.0027(4) -0.0073(4)
F12 0.0297(6) 0.0212(6) 0.0162(5) -0.0037(4) -0.0061(5) -0.0049(5)
F13 0.0380(7) 0.0202(6) 0.0329(6) -0.0062(5) -0.0203(6) -0.0095(5)
F14 0.0290(6) 0.0169(5) 0.0389(7) 0.0098(5) -0.0212(5) -0.0150(5)
F15 0.0249(6) 0.0207(5) 0.0197(5) 0.0068(4) -0.0055(5) -0.0146(5)
F21 0.0239(6) 0.0283(6) 0.0124(5) 0.0060(4) -0.0084(4) -0.0107(5)
F22 0.0257(6) 0.0478(8) 0.0144(5) -0.0052(5) 0.0008(5) -0.0122(6)
F23 0.0129(5) 0.0477(8) 0.0358(7) -0.0148(6) -0.0032(5) -0.0012(5)
F24 0.0200(6) 0.0492(8) 0.0360(7) 0.0050(6) -0.0180(5) -0.0025(6)
F25 0.0197(5) 0.0378(7) 0.0152(5) 0.0095(5) -0.0094(4) -0.0080(5)
F41 0.0217(5) 0.0104(5) 0.0120(5) 0.0037(4) -0.0085(4) -0.0043(4)
F42 0.0373(7) 0.0197(5) 0.0149(5) -0.0018(4) -0.0148(5) -0.0050(5)
F43 0.0417(7) 0.0125(5) 0.0244(6) -0.0029(4) -0.0139(5) -0.0052(5)
F44 0.0353(6) 0.0102(5) 0.0247(6) 0.0055(4) -0.0135(5) -0.0025(5)
F45 0.0241(5) 0.0163(5) 0.0146(5) 0.0047(4) -0.0120(4) -0.0022(4)
F51 0.0134(5) 0.0151(5) 0.0288(6) -0.0029(4) -0.0071(4) -0.0030(4)
F52 0.0119(5) 0.0276(6) 0.0313(6) 0.0019(5) -0.0093(5) -0.0069(4)
F53 0.0243(6) 0.0321(6) 0.0293(6) 0.0034(5) -0.0151(5) -0.0188(5)
F54 0.0289(6) 0.0201(6) 0.0312(6) -0.0058(5) -0.0134(5) -0.0112(5)
F55 0.0152(5) 0.0174(5) 0.0201(5) -0.0036(4) -0.0071(4) -0.0027(4)
F61 0.0259(6) 0.0276(6) 0.0155(5) 0.0068(4) -0.0138(4) -0.0131(5)
F62 0.0403(7) 0.0351(7) 0.0096(5) 0.0040(5) -0.0102(5) -0.0133(6)
F63 0.0344(7) 0.0353(7) 0.0134(5) 0.0061(5) 0.0028(5) -0.0185(6)
F64 0.0200(6) 0.0306(6) 0.0260(6) 0.0068(5) -0.0044(5) -0.0174(5)
F65 0.0175(5) 0.0232(5) 0.0153(5) 0.0046(4) -0.0088(4) -0.0113(4)
F71 0.0202(5) 0.0186(5) 0.0173(5) 0.0006(4) -0.0090(4) -0.0090(4)
F72 0.0326(6) 0.0345(6) 0.0127(5) -0.0021(5) -0.0100(5) -0.0115(5)
F73 0.0279(6) 0.0359(7) 0.0109(5) 0.0063(5) -0.0011(5) -0.0120(5)
F74 0.0197(5) 0.0268(6) 0.0228(6) 0.0068(5) -0.0042(5) -0.0148(5)
F75 0.0178(5) 0.0255(6) 0.0162(5) 0.0003(4) -0.0068(4) -0.0128(4)
F91 0.0168(5) 0.0343(6) 0.0300(6) 0.0076(5) -0.0142(5) -0.0104(5)
F92 0.0190(6) 0.0509(8) 0.0449(8) -0.0031(6) -0.0221(6) 0.0059(6)
F94 0.0502(8) 0.0134(5) 0.0453(8) 0.0018(5) -0.0289(7) -0.0028(5)
F95 0.0230(6) 0.0158(5) 0.0302(6) 0.0038(4) -0.0145(5) -0.0071(4)
Al1 0.0101(2) 0.0116(2) 0.0100(2) 0.00404(18) -0.00531(18) -0.00493(18)

loop_
_atom_type_symbol
_atom_type_description
_atom_type_scat_dispersion_real
_atom_type_scat_dispersion_imag
_atom_type_scat_source
C C 0.0033 0.0016 'International Tables Vol C Tables 4.2.6.8 and 6.1.1.4'
O O 0.0106 0.0060 'International Tables Vol C Tables 4.2.6.8 and 6.1.1.4'
F F 0.0171 0.0103 'International Tables Vol C Tables 4.2.6.8 and 6.1.1.4'
Al Al 0.0645 0.0514 'International Tables Vol C Tables 4.2.6.8 and 6.1.1.4'

loop_
_geom_angle_atom_site_label_1
_geom_angle_atom_site_label_2
_geom_angle_atom_site_label_3
_geom_angle
C31 C30 C35 115.44(16)
C31 C30 C1 126.07(16)
C35 C30 C1 118.42(15)
F31 C31 C30 122.02(16)
F31 C31 C32 115.51(16)
C30 C31 C32 122.46(18)
F32 C32 C33 120.43(17)
F32 C32 C31 119.52(18)
C33 C32 C31 120.03(18)
F33 C33 C32 120.27(19)
F33 C33 C34 120.27(19)
C32 C33 C34 119.45(17)
F34 C34 C33 120.12(17)
F34 C34 C35 120.03(18)
C33 C34 C35 119.84(18)
F35 C35 C34 117.17(16)
F35 C35 C30 120.02(15)
C34 C35 C30 122.76(18)
C85 C80 C81 114.98(16)
C85 C80 C3 125.01(16)
C81 C80 C3 119.33(15)
F81 C81 C82 116.70(16)
F81 C81 C80 120.04(15)
C82 C81 C80 123.26(17)
F82 C82 C81 120.59(17)
F82 C82 C83 119.94(17)
C81 C82 C83 119.46(18)
F83 C83 C84 121.19(18)
F83 C83 C82 119.52(19)
C84 C83 C82 119.28(17)
F84 C84 C83 120.78(17)
F84 C84 C85 118.99(19)
C83 C84 C85 120.18(17)
F85 C85 C84 115.15(16)
F85 C85 C80 122.06(16)
C84 C85 C80 122.77(18)
F93 C93 C92 120.51(19)
F93 C93 C94 120.3(2)
C92 C93 C94 119.17(17)
O1 C1 C30 108.37(13)
O1 C1 C10 108.73(13)
C30 C1 C10 112.72(13)
O1 C1 C20 105.34(13)
C30 C1 C20 113.25(13)
C10 C1 C20 108.10(13)
O2 C2 C50 107.69(12)
O2 C2 C60 106.53(12)
C50 C2 C60 113.21(13)
O2 C2 C40 110.19(12)
C50 C2 C40 112.68(13)
C60 C2 C40 106.38(13)
O3 C3 C80 104.37(13)
O3 C3 C90 110.60(13)
C80 C3 C90 112.52(13)
O3 C3 C70 111.40(13)
C80 C3 C70 114.56(13)
C90 C3 C70 103.58(13)
C11 C10 C15 114.99(15)
C11 C10 C1 122.60(15)
C15 C10 C1 122.30(15)
F11 C11 C12 114.93(15)
F11 C11 C10 121.59(15)
C12 C11 C10 123.47(16)
F12 C12 C11 120.14(16)
F12 C12 C13 120.64(16)
C11 C12 C13 119.22(16)
F13 C13 C14 120.45(17)
F13 C13 C12 120.01(17)
C14 C13 C12 119.53(16)
F14 C14 C13 120.51(16)
F14 C14 C15 119.97(17)
C13 C14 C15 119.51(16)
F15 C15 C14 117.06(15)
F15 C15 C10 119.79(15)
C14 C15 C10 123.15(16)
C21 C20 C25 115.10(16)
C21 C20 C1 127.43(15)
C25 C20 C1 117.47(15)
F21 C21 C22 116.13(15)
F21 C21 C20 121.30(16)
C22 C21 C20 122.56(17)
F22 C22 C23 120.15(17)
F22 C22 C21 119.66(17)
C23 C22 C21 120.19(17)
F23 C23 C24 120.21(18)
F23 C23 C22 120.71(18)
C24 C23 C22 119.07(17)
F24 C24 C23 120.04(17)
F24 C24 C25 120.11(17)
C23 C24 C25 119.85(17)
F25 C25 C24 116.73(16)
F25 C25 C20 120.08(15)
C24 C25 C20 123.16(17)
C41 C40 C45 114.35(15)
C41 C40 C2 123.99(14)
C45 C40 C2 121.47(14)
F41 C41 C42 113.72(14)
F41 C41 C40 122.19(14)
C42 C41 C40 124.09(15)
F42 C42 C43 120.49(15)
F42 C42 C41 120.39(15)
C43 C42 C41 119.12(16)
F43 C43 C42 120.10(16)
F43 C43 C44 120.62(16)
C42 C43 C44 119.29(16)
F44 C44 C45 120.50(16)
F44 C44 C43 119.86(15)
C45 C44 C43 119.64(15)
F45 C45 C44 117.37(14)
F45 C45 C40 119.19(15)
C44 C45 C40 123.43(15)
C51 C50 C55 115.21(15)
C51 C50 C2 126.63(15)
C55 C50 C2 118.10(14)
F51 C51 C52 115.42(15)
F51 C51 C50 122.09(15)
C52 C51 C50 122.49(16)
F52 C52 C53 120.53(15)
F52 C52 C51 119.06(16)
C53 C52 C51 120.39(16)
F53 C53 C52 120.64(16)
F53 C53 C54 120.20(16)
C52 C53 C54 119.16(16)
F54 C54 C55 120.64(16)
F54 C54 C53 119.58(16)
C55 C54 C53 119.78(16)
F55 C55 C54 117.03(15)
F55 C55 C50 119.96(15)
C54 C55 C50 122.95(16)
C61 C60 C65 115.38(15)
C61 C60 C2 127.11(15)
C65 C60 C2 117.41(14)
F61 C61 C62 115.72(15)
F61 C61 C60 121.78(15)
C62 C61 C60 122.45(16)
F62 C62 C63 120.15(16)
F62 C62 C61 119.70(17)
C63 C62 C61 120.10(16)
F63 C63 C62 120.58(17)
F63 C63 C64 119.99(17)
C62 C63 C64 119.40(16)
F64 C64 C63 120.05(16)
F64 C64 C65 120.40(16)
C63 C64 C65 119.51(17)
F65 C65 C64 116.43(15)
F65 C65 C60 120.38(14)
C64 C65 C60 123.13(16)
C75 C70 C71 115.04(15)
C75 C70 C3 126.76(15)
C71 C70 C3 117.91(15)
F71 C71 C72 116.55(15)
F71 C71 C70 120.21(15)
C72 C71 C70 123.20(16)
F72 C72 C73 120.13(16)
F72 C72 C71 120.06(16)
C73 C72 C71 119.73(16)
F73 C73 C72 120.75(16)
F73 C73 C74 120.17(17)
C72 C73 C74 119.06(16)
F74 C74 C73 119.67(16)
F74 C74 C75 119.95(16)
C73 C74 C75 120.38(16)
F75 C75 C74 115.63(15)
F75 C75 C70 121.79(15)
C74 C75 C70 122.57(16)
C95 C90 C91 115.29(16)
C95 C90 C3 125.98(15)
C91 C90 C3 118.68(16)
F91 C91 C92 117.26(17)
F91 C91 C90 119.01(16)
C92 C91 C90 123.67(19)
F92 C92 C91 119.8(2)
F92 C92 C93 120.63(18)
C91 C92 C93 119.52(18)
F94 C94 C93 119.95(17)
F94 C94 C95 119.59(18)
C93 C94 C95 120.46(19)
F95 C95 C94 115.33(17)
F95 C95 C90 122.77(15)
C94 C95 C90 121.90(17)
C1 O1 Al1 136.44(10)
C2 O2 Al1 136.55(10)
C3 O3 Al1 149.46(11)
C11 F11 Al1 125.73(9)
C41 F41 Al1 126.06(9)
O3 Al1 O2 118.46(6)
O3 Al1 O1 116.54(6)
O2 Al1 O1 125.00(6)
O3 Al1 F41 101.34(5)
O2 Al1 F41 85.19(5)
O1 Al1 F41 84.39(5)
O3 Al1 F11 97.16(5)
O2 Al1 F11 90.65(5)
O1 Al1 F11 82.65(5)
F41 Al1 F11 160.76(5)

loop_
_geom_bond_atom_site_label_1
_geom_bond_atom_site_label_2
_geom_bond_distance
C30 C31 1.383(2)
C30 C35 1.396(2)
C30 C1 1.543(2)
C31 F31 1.341(2)
C31 C32 1.389(3)
C32 F32 1.338(2)
C32 C33 1.366(3)
C33 F33 1.339(2)
C33 C34 1.373(3)
C34 F34 1.338(2)
C34 C35 1.376(3)
C35 F35 1.339(2)
C80 C85 1.387(2)
C80 C81 1.393(3)
C80 C3 1.546(2)
C81 F81 1.345(2)
C81 C82 1.378(2)
C82 F82 1.332(2)
C82 C83 1.383(3)
C83 F83 1.335(2)
C83 C84 1.363(3)
C84 F84 1.339(2)
C84 C85 1.386(3)
C85 F85 1.345(2)
C93 F93 1.333(2)
C93 C92 1.373(3)
C93 C94 1.376(3)
C1 O1 1.3952(19)
C1 C10 1.546(2)
C1 C20 1.551(2)
C2 O2 1.3924(19)
C2 C50 1.539(2)
C2 C60 1.549(2)
C2 C40 1.549(2)
C3 O3 1.3902(19)
C3 C90 1.547(2)
C3 C70 1.557(2)
C10 C11 1.385(2)
C10 C15 1.390(2)
C11 F11 1.3709(19)
C11 C12 1.378(2)
C12 F12 1.334(2)
C12 C13 1.380(3)
C13 F13 1.333(2)
C13 C14 1.376(3)
C14 F14 1.329(2)
C14 C15 1.378(2)
C15 F15 1.341(2)
C20 C21 1.386(2)
C20 C25 1.392(2)
C21 F21 1.340(2)
C21 C22 1.383(3)
C22 F22 1.333(2)
C22 C23 1.374(3)
C23 F23 1.331(2)
C23 C24 1.370(3)
C24 F24 1.340(2)
C24 C25 1.378(3)
C25 F25 1.342(2)
C40 C41 1.382(2)
C40 C45 1.391(2)
C41 F41 1.3766(18)
C41 C42 1.378(2)
C42 F42 1.3321(19)
C42 C43 1.376(2)
C43 F43 1.330(2)
C43 C44 1.377(3)
C44 F44 1.3335(19)
C44 C45 1.376(2)
C45 F45 1.3415(19)
C50 C51 1.389(2)
C50 C55 1.397(2)
C51 F51 1.3393(19)
C51 C52 1.385(2)
C52 F52 1.337(2)
C52 C53 1.365(3)
C53 F53 1.3323(19)
C53 C54 1.381(3)
C54 F54 1.336(2)
C54 C55 1.376(2)
C55 F55 1.3418(19)
C60 C61 1.389(2)
C60 C65 1.391(2)
C61 F61 1.341(2)
C61 C62 1.384(2)
C62 F62 1.333(2)
C62 C63 1.372(3)
C63 F63 1.334(2)
C63 C64 1.376(3)
C64 F64 1.339(2)
C64 C65 1.379(2)
C65 F65 1.3441(19)
C70 C75 1.391(2)
C70 C71 1.395(2)
C71 F71 1.344(2)
C71 C72 1.381(2)
C72 F72 1.337(2)
C72 C73 1.373(3)
C73 F73 1.335(2)
C73 C74 1.377(3)
C74 F74 1.339(2)
C74 C75 1.381(2)
C75 F75 1.3385(19)
C90 C95 1.390(3)
C90 C91 1.391(2)
C91 F91 1.343(2)
C91 C92 1.373(3)
C92 F92 1.338(2)
C94 F94 1.336(2)
C94 C95 1.388(3)
C95 F95 1.342(2)
O1 Al1 1.7005(12)
O2 Al1 1.6970(12)
O3 Al1 1.6807(12)
F11 Al1 2.1529(11)
F41 Al1 2.0832(11)
